data_7154589
loop_
_publ_author_name
'Geng, Xiaoyu'
'Wang, Congyang'

_publ_section_title
;
 Rhenium-catalyzed C-H aminocarbonylation of azobenzenes with isocyanates.
;
_journal_issue 28
_journal_name_full 'Organic &amp; biomolecular chemistry'
_journal_page_first 7619
_journal_page_last 7623
_journal_paper_doi 10.1039/c5ob01121c
_journal_volume 13
_journal_year 2015
_chemical_formula_moiety 'C21 H19 N3 O'
_chemical_formula_sum 'C21 H19 N3 O'
_chemical_formula_weight 329.39
_chemical_name_systematic (E)-N-(3,5-dimethylphenyl)-2-(phenyldiazenyl)benzamide
_space_group_crystal_system monoclinic
_space_group_IT_number 14
_space_group_name_Hall '-P 2ybc'
_space_group_name_H-M_alt 'P 1 21/c 1'
_symmetry_space_group_name_Hall '-P 2ybc'
_symmetry_space_group_name_H-M 'P 1 21/c 1'
_atom_sites_solution_hydrogens mixed
_audit_creation_date 2014-11-21
_audit_creation_method
;
Olex2 1.2
(compiled 2013.12.10 svn.r2850 for OlexSys, GUI svn.r4736)
;
_audit_update_record
;
2015-03-24 deposited with the CCDC.
2015-06-19 downloaded from the CCDC.
;
_cell_angle_alpha 90
_cell_angle_beta 109.885(4)
_cell_angle_gamma 90
_cell_formula_units_Z 4
_cell_length_a 8.788(3)
_cell_length_b 17.421(6)
_cell_length_c 11.688(4)
_cell_measurement_reflns_used 4431
_cell_measurement_temperature 173.1500
_cell_measurement_theta_max 27.4663
_cell_measurement_theta_min 1.8528
_cell_volume 1682.7(10)
_computing_cell_refinement 'CrystalClear (Rigaku Inc., 2007)'
_computing_data_collection 'CrystalClear (Rigaku Inc., 2007)'
_computing_data_reduction 'CrystalClear (Rigaku Inc., 2007)'
_computing_molecular_graphics 'Olex2 (Dolomanov et al., 2009)'
_computing_publication_material 'Olex2 (Dolomanov et al., 2009)'
_computing_structure_refinement 'SHELXL (Sheldrick, 2013)'
_computing_structure_solution
;
'SHELXS (Sheldrick, 2013)'
;
_diffrn_ambient_temperature 173.1500
_diffrn_detector_area_resol_mean 28.5714
_diffrn_measured_fraction_theta_full 0.993
_diffrn_measured_fraction_theta_max 0.990
_diffrn_measurement_device
;
Saturn724+ (2x2 bin mode)
;
_diffrn_measurement_device_details
;
AFC10: Fixed Chi 2 circle
;
_diffrn_measurement_device_type 'Saturn724+ CCD'
_diffrn_measurement_method '\w scans at fixed \c = 45\%'
_diffrn_orient_matrix_type d*Trek
_diffrn_orient_matrix_UB_11 0.0123
_diffrn_orient_matrix_UB_12 0.1202
_diffrn_orient_matrix_UB_13 -0.0074
_diffrn_orient_matrix_UB_21 0.0542
_diffrn_orient_matrix_UB_22 -0.0044
_diffrn_orient_matrix_UB_23 0.0185
_diffrn_orient_matrix_UB_31 0.0301
_diffrn_orient_matrix_UB_32 0.0230
_diffrn_orient_matrix_UB_33 -0.0827
_diffrn_radiation_detector CCD
_diffrn_radiation_monochromator 'Graphite Monochromator'
_diffrn_radiation_type MoK\a
_diffrn_radiation_wavelength 0.71073
_diffrn_reflns_av_R_equivalents 0.0502
_diffrn_reflns_av_unetI/netI 0.0542
_diffrn_reflns_laue_measured_fraction_full 0.993
_diffrn_reflns_laue_measured_fraction_max 0.990
_diffrn_reflns_limit_h_max 11
_diffrn_reflns_limit_h_min -10
_diffrn_reflns_limit_k_max 22
_diffrn_reflns_limit_k_min -22
_diffrn_reflns_limit_l_max 15
_diffrn_reflns_limit_l_min -15
_diffrn_reflns_number 10949
_diffrn_reflns_point_group_measured_fraction_full 0.993
_diffrn_reflns_point_group_measured_fraction_max 0.990
_diffrn_reflns_theta_full 26.000
_diffrn_reflns_theta_max 27.462
_diffrn_reflns_theta_min 2.465
_diffrn_source 'Sealed Tube'
_diffrn_source_current 30.0000
_diffrn_source_power 1.5000
_diffrn_source_voltage 50.0000
_exptl_absorpt_coefficient_mu 0.082
_exptl_absorpt_correction_T_max 1.0000
_exptl_absorpt_correction_T_min 0.8271
_exptl_absorpt_correction_type multi-scan
_exptl_absorpt_process_details 'CrystalClear (Rigaku Inc., 2007)'
_exptl_crystal_colour red
_exptl_crystal_colour_primary red
_exptl_crystal_density_diffrn 1.300
_exptl_crystal_description rod
_exptl_crystal_F_000 696
_exptl_crystal_size_max 0.33
_exptl_crystal_size_mid 0.11
_exptl_crystal_size_min 0.09
_refine_diff_density_max 0.203
_refine_diff_density_min -0.234
_refine_diff_density_rms 0.047
_refine_ls_extinction_method none
_refine_ls_goodness_of_fit_ref 1.240
_refine_ls_hydrogen_treatment mixed
_refine_ls_matrix_type full
_refine_ls_number_parameters 232
_refine_ls_number_reflns 3830
_refine_ls_number_restraints 0
_refine_ls_restrained_S_all 1.240
_refine_ls_R_factor_all 0.1021
_refine_ls_R_factor_gt 0.0800
_refine_ls_shift/su_max 0.001
_refine_ls_shift/su_mean 0.000
_refine_ls_structure_factor_coef Fsqd
_refine_ls_weighting_details 'w=1/[\s^2^(Fo^2^)+(0.0428P)^2^+0.9279P] where P=(Fo^2^+2Fc^2^)/3'
_refine_ls_weighting_scheme calc
_refine_ls_wR_factor_gt 0.1504
_refine_ls_wR_factor_ref 0.1615
_reflns_Friedel_coverage 0.000
_reflns_number_gt 3162
_reflns_number_total 3830
_reflns_threshold_expression 'I > 2\s(I)'
_cod_data_source_file c5ob01121c2.cif
_cod_data_source_block sa3727
_cod_database_code 7154589
_shelxl_version_number 2013-4
_shelx_space_group_comment
;
The symmetry employed for this shelxl refinement is uniquely defined
by the following loop, which should always be used as a source of
symmetry information in preference to the above space-group names.
They are only intended as comments.
;
_diffrn_number_total 3966
_olex2_refinement_description
;
1. Fixed Uiso
 At 1.2 times of:
  All C(H) groups
 At 1.5 times of:
  All C(H,H,H) groups
2.a Aromatic/amide H refined with riding coordinates:
 C2(H2), C3(H3A), C4(H4), C5(H5), C8(H8), C9(H9), C10(H10), C11(H11), C12(H12),
  C15(H15), C17(H17), C19(H19)
2.b Idealised Me refined as rotating group:
 C20(H20A,H20B,H20C), C21(H21A,H21B,H21C)
;

loop_
_space_group_symop_operation_xyz
'x, y, z'
'-x, y+1/2, -z+1/2'
'-x, -y, -z'
'x, -y-1/2, z-1/2'

loop_
_atom_site_label
_atom_site_type_symbol
_atom_site_fract_x
_atom_site_fract_y
_atom_site_fract_z
_atom_site_U_iso_or_equiv
_atom_site_adp_type
_atom_site_occupancy
_atom_site_site_symmetry_order
_atom_site_calc_flag
_atom_site_refinement_flags_posn
O1 O 0.4858(2) 0.58320(11) 1.24225(15) 0.0424(5) Uani 1 1 d .
N1 N 0.1327(2) 0.42879(11) 1.02988(16) 0.0268(4) Uani 1 1 d .
N2 N 0.0379(2) 0.37455(11) 0.98291(17) 0.0293(5) Uani 1 1 d .
N3 N 0.3278(2) 0.55558(11) 1.04823(17) 0.0282(5) Uani 1 1 d .
C1 C 0.1515(3) 0.44365(13) 1.15443(19) 0.0259(5) Uani 1 1 d .
C2 C 0.0600(3) 0.40404(14) 1.2125(2) 0.0329(6) Uani 1 1 d .
H2 H -0.0137 0.3670 1.1700 0.039 Uiso 1 1 calc R
C3 C 0.0778(3) 0.41931(15) 1.3322(2) 0.0378(6) Uani 1 1 d .
H3A H 0.0150 0.3933 1.3696 0.045 Uiso 1 1 calc R
C4 C 0.1894(3) 0.47336(15) 1.3964(2) 0.0378(6) Uani 1 1 d .
H4 H 0.2025 0.4834 1.4774 0.045 Uiso 1 1 calc R
C5 C 0.2811(3) 0.51238(14) 1.3405(2) 0.0332(6) Uani 1 1 d .
H5 H 0.3562 0.5484 1.3849 0.040 Uiso 1 1 calc R
C6 C 0.2644(3) 0.49934(12) 1.2184(2) 0.0268(5) Uani 1 1 d .
C7 C 0.0229(3) 0.35774(13) 0.8600(2) 0.0269(5) Uani 1 1 d .
C8 C 0.1304(3) 0.38272(13) 0.8037(2) 0.0299(5) Uani 1 1 d .
H8 H 0.2162 0.4147 0.8452 0.036 Uiso 1 1 calc R
C9 C 0.1089(3) 0.35991(14) 0.6864(2) 0.0341(6) Uani 1 1 d .
H9 H 0.1809 0.3763 0.6488 0.041 Uiso 1 1 calc R
C10 C -0.0197(3) 0.31255(14) 0.6242(2) 0.0358(6) Uani 1 1 d .
H10 H -0.0333 0.2973 0.5451 0.043 Uiso 1 1 calc R
C11 C -0.1280(3) 0.28789(14) 0.6792(2) 0.0344(6) Uani 1 1 d .
H11 H -0.2148 0.2567 0.6369 0.041 Uiso 1 1 calc R
C12 C -0.1061(3) 0.30989(13) 0.7977(2) 0.0314(5) Uani 1 1 d .
H12 H -0.1773 0.2928 0.8356 0.038 Uiso 1 1 calc R
C13 C 0.3707(3) 0.54895(13) 1.1704(2) 0.0291(5) Uani 1 1 d .
C14 C 0.3963(3) 0.60345(13) 0.98105(19) 0.0250(5) Uani 1 1 d .
C15 C 0.4927(3) 0.66700(13) 1.0317(2) 0.0277(5) Uani 1 1 d .
H15 H 0.5164 0.6787 1.1135 0.033 Uiso 1 1 calc R
C16 C 0.5533(3) 0.71280(13) 0.9592(2) 0.0303(5) Uani 1 1 d .
C17 C 0.5151(3) 0.69563(14) 0.8363(2) 0.0322(6) Uani 1 1 d .
H17 H 0.5556 0.7264 0.7883 0.039 Uiso 1 1 calc R
C18 C 0.4174(3) 0.63329(14) 0.7841(2) 0.0313(5) Uani 1 1 d .
C19 C 0.3595(3) 0.58748(14) 0.8579(2) 0.0298(5) Uani 1 1 d .
H19 H 0.2950 0.5453 0.8242 0.036 Uiso 1 1 calc R
C20 C 0.6595(3) 0.78057(15) 1.0132(2) 0.0407(6) Uani 1 1 d .
H20A H 0.6737 0.7845 1.0981 0.061 Uiso 1 1 calc GR
H20B H 0.6097 0.8266 0.9721 0.061 Uiso 1 1 calc GR
H20C H 0.7630 0.7739 1.0037 0.061 Uiso 1 1 calc GR
C21 C 0.3729(4) 0.61547(18) 0.6503(2) 0.0455(7) Uani 1 1 d .
H21A H 0.3837 0.6610 0.6075 0.068 Uiso 1 1 calc GR
H21B H 0.2630 0.5977 0.6190 0.068 Uiso 1 1 calc GR
H21C H 0.4437 0.5764 0.6393 0.068 Uiso 1 1 calc GR
H3 H 0.251(3) 0.5232(14) 1.003(2) 0.031(7) Uiso 1 1 d .

loop_
_atom_site_aniso_label
_atom_site_aniso_U_11
_atom_site_aniso_U_22
_atom_site_aniso_U_33
_atom_site_aniso_U_23
_atom_site_aniso_U_13
_atom_site_aniso_U_12
O1 0.0427(11) 0.0504(11) 0.0285(9) -0.0015(8) 0.0050(8) -0.0202(9)
N1 0.0264(10) 0.0258(10) 0.0265(10) -0.0002(8) 0.0068(8) -0.0002(8)
N2 0.0284(10) 0.0257(10) 0.0319(10) -0.0005(8) 0.0077(8) -0.0008(9)
N3 0.0272(10) 0.0298(10) 0.0250(10) -0.0020(8) 0.0055(8) -0.0062(9)
C1 0.0254(11) 0.0258(11) 0.0262(11) 0.0022(9) 0.0081(9) 0.0027(9)
C2 0.0319(13) 0.0306(12) 0.0367(13) 0.0017(10) 0.0123(10) -0.0012(11)
C3 0.0445(15) 0.0377(14) 0.0370(13) 0.0074(11) 0.0213(12) -0.0019(12)
C4 0.0504(16) 0.0374(14) 0.0280(12) 0.0025(10) 0.0164(11) 0.0005(12)
C5 0.0420(14) 0.0288(12) 0.0273(12) 0.0001(10) 0.0101(10) -0.0008(11)
C6 0.0296(12) 0.0241(11) 0.0254(11) 0.0037(9) 0.0078(9) 0.0037(10)
C7 0.0268(12) 0.0230(11) 0.0283(12) 0.0002(9) 0.0061(9) 0.0014(9)
C8 0.0260(12) 0.0270(12) 0.0350(13) -0.0022(10) 0.0080(10) -0.0031(10)
C9 0.0351(14) 0.0345(13) 0.0354(13) -0.0044(10) 0.0154(11) -0.0010(11)
C10 0.0390(14) 0.0331(13) 0.0313(13) -0.0069(10) 0.0069(11) 0.0031(11)
C11 0.0299(13) 0.0286(12) 0.0380(14) -0.0055(10) 0.0028(10) -0.0028(11)
C12 0.0277(12) 0.0255(12) 0.0395(14) 0.0011(10) 0.0093(10) -0.0021(10)
C13 0.0294(12) 0.0291(12) 0.0279(11) 0.0002(9) 0.0084(10) -0.0009(10)
C14 0.0223(11) 0.0266(11) 0.0260(11) 0.0032(9) 0.0080(9) 0.0038(9)
C15 0.0269(12) 0.0293(12) 0.0268(11) -0.0025(9) 0.0091(9) 0.0021(10)
C16 0.0251(12) 0.0287(12) 0.0366(13) 0.0037(10) 0.0100(10) 0.0011(10)
C17 0.0299(13) 0.0355(13) 0.0353(13) 0.0082(10) 0.0163(10) 0.0020(11)
C18 0.0302(12) 0.0396(14) 0.0253(11) 0.0035(10) 0.0111(9) 0.0072(11)
C19 0.0283(12) 0.0308(12) 0.0284(12) -0.0018(10) 0.0073(9) -0.0003(10)
C20 0.0405(15) 0.0355(14) 0.0472(16) 0.0014(12) 0.0166(12) -0.0085(12)
C21 0.0477(17) 0.0575(18) 0.0311(14) 0.0017(12) 0.0130(12) -0.0012(14)

loop_
_atom_type_symbol
_atom_type_description
_atom_type_scat_dispersion_real
_atom_type_scat_dispersion_imag
_atom_type_scat_source
C C 0.0033 0.0016 'International Tables Vol C Tables 4.2.6.8 and 6.1.1.4'
H H 0.0000 0.0000 'International Tables Vol C Tables 4.2.6.8 and 6.1.1.4'
N N 0.0061 0.0033 'International Tables Vol C Tables 4.2.6.8 and 6.1.1.4'
O O 0.0106 0.0060 'International Tables Vol C Tables 4.2.6.8 and 6.1.1.4'

loop_
_geom_angle_atom_site_label_1
_geom_angle_atom_site_label_2
_geom_angle_atom_site_label_3
_geom_angle
N2 N1 C1 114.21(19)
N1 N2 C7 114.48(19)
C13 N3 C14 128.2(2)
C2 C1 N1 121.2(2)
C2 C1 C6 120.0(2)
C6 C1 N1 118.8(2)
C3 C2 C1 120.8(2)
C2 C3 C4 119.8(2)
C5 C4 C3 119.9(2)
C4 C5 C6 121.8(2)
C1 C6 C13 127.6(2)
C5 C6 C1 117.6(2)
C5 C6 C13 114.8(2)
C8 C7 N2 124.5(2)
C8 C7 C12 120.1(2)
C12 C7 N2 115.3(2)
C9 C8 C7 119.7(2)
C8 C9 C10 120.3(2)
C11 C10 C9 120.4(2)
C12 C11 C10 119.6(2)
C11 C12 C7 119.9(2)
O1 C13 N3 123.3(2)
O1 C13 C6 119.6(2)
N3 C13 C6 117.0(2)
C15 C14 N3 123.0(2)
C19 C14 N3 117.6(2)
C19 C14 C15 119.4(2)
C16 C15 C14 119.9(2)
C15 C16 C20 120.4(2)
C17 C16 C15 119.7(2)
C17 C16 C20 119.9(2)
C18 C17 C16 121.1(2)
C17 C18 C19 118.5(2)
C17 C18 C21 121.2(2)
C19 C18 C21 120.2(2)
C18 C19 C14 121.4(2)

loop_
_geom_bond_atom_site_label_1
_geom_bond_atom_site_label_2
_geom_bond_distance
O1 C13 1.228(3)
N1 N2 1.256(3)
N1 C1 1.432(3)
N2 C7 1.428(3)
N3 C13 1.352(3)
N3 C14 1.413(3)
C1 C2 1.398(3)
C1 C6 1.407(3)
C2 C3 1.379(3)
C3 C4 1.382(4)
C4 C5 1.378(4)
C5 C6 1.402(3)
C6 C13 1.513(3)
C7 C8 1.391(3)
C7 C12 1.396(3)
C8 C9 1.378(3)
C9 C10 1.389(3)
C10 C11 1.385(4)
C11 C12 1.385(3)
C14 C15 1.397(3)
C14 C19 1.392(3)
C15 C16 1.394(3)
C16 C17 1.392(3)
C16 C20 1.504(3)
C17 C18 1.390(3)
C18 C19 1.391(3)
C18 C21 1.511(3)

loop_
_geom_hbond_atom_site_label_D
_geom_hbond_atom_site_label_H
_geom_hbond_atom_site_label_A
_geom_hbond_distance_DH
_geom_hbond_distance_HA
_geom_hbond_distance_DA
_geom_hbond_angle_DHA
N3 H3 N1 0.90(3) 2.03(3) 2.759(3) 138(2)

loop_
_geom_torsion_atom_site_label_1
_geom_torsion_atom_site_label_2
_geom_torsion_atom_site_label_3
_geom_torsion_atom_site_label_4
_geom_torsion
N1 N2 C7 C8 16.4(3)
N1 N2 C7 C12 -166.6(2)
N1 C1 C2 C3 -179.4(2)
N1 C1 C6 C5 -179.6(2)
N1 C1 C6 C13 1.4(3)
N2 N1 C1 C2 -4.8(3)
N2 N1 C1 C6 175.2(2)
N2 C7 C8 C9 176.7(2)
N2 C7 C12 C11 -177.7(2)
N3 C14 C15 C16 -178.5(2)
N3 C14 C19 C18 177.8(2)
C1 N1 N2 C7 -177.97(18)
C1 C2 C3 C4 -1.2(4)
C1 C6 C13 O1 -165.0(2)
C1 C6 C13 N3 17.9(3)
C2 C1 C6 C5 0.5(3)
C2 C1 C6 C13 -178.5(2)
C2 C3 C4 C5 0.7(4)
C3 C4 C5 C6 0.4(4)
C4 C5 C6 C1 -1.0(4)
C4 C5 C6 C13 178.1(2)
C5 C6 C13 O1 16.0(3)
C5 C6 C13 N3 -161.1(2)
C6 C1 C2 C3 0.6(4)
C7 C8 C9 C10 0.3(4)
C8 C7 C12 C11 -0.6(3)
C8 C9 C10 C11 0.1(4)
C9 C10 C11 C12 -0.9(4)
C10 C11 C12 C7 1.1(4)
C12 C7 C8 C9 -0.1(3)
C13 N3 C14 C15 -17.9(4)
C13 N3 C14 C19 164.7(2)
C14 N3 C13 O1 -3.5(4)
C14 N3 C13 C6 173.5(2)
C14 C15 C16 C17 1.1(3)
C14 C15 C16 C20 -179.0(2)
C15 C14 C19 C18 0.3(3)
C15 C16 C17 C18 -0.1(4)
C16 C17 C18 C19 -0.7(4)
C16 C17 C18 C21 178.7(2)
C17 C18 C19 C14 0.7(4)
C19 C14 C15 C16 -1.2(3)
C20 C16 C17 C18 179.9(2)
C21 C18 C19 C14 -178.8(2)
